data_2229982
loop_
_publ_author_name
'Manjunatha, M. N.'
'Ziaulla, Mohamed'
'Sankolli, Ravish'
'Begum, Noor Shahina'
'Nagasundara, K. R.'

_publ_section_title
;
 Bis{2-[4-(methylsulfanyl)phenyl]-1<i>H</i>-benzimidazol-3-ium}
 tetrabromidocuprate(II) dihydrate
;
_journal_coeditor_code GK2356
_journal_issue 5
_journal_name_full 'Acta Crystallographica Section E'
_journal_page_first m578
_journal_paper_doi 10.1107/S1600536811012840
_journal_volume 67
_journal_year 2011
_chemical_formula_iupac '(C14 H13 N2 S)2 [Cu Br4], 2H2 O'
_chemical_formula_moiety '2(C14 H13 N2 S +), Br4 Cu 2-, 2(H2 O)'
_chemical_formula_sum 'C28 H30 Br4 Cu N4 O2 S2'
_chemical_formula_weight 901.86
_chemical_name_systematic
;
Bis{2-[4-(methylsulfanyl)phenyl]-1<i>H</i>-benzimidazol-3-ium}
tetrabromidocuprate(II) dihydrate
;
_space_group_IT_number 2
_symmetry_cell_setting triclinic
_symmetry_space_group_name_Hall '-P 1'
_symmetry_space_group_name_H-M 'P -1'
_atom_sites_solution_hydrogens geom
_atom_sites_solution_primary direct
_atom_sites_solution_secondary difmap
_cell_angle_alpha 85.305(4)
_cell_angle_beta 84.778(5)
_cell_angle_gamma 80.692(5)
_cell_formula_units_Z 2
_cell_length_a 7.6878(5)
_cell_length_b 11.8358(7)
_cell_length_c 18.5485(9)
_cell_measurement_reflns_used 5805
_cell_measurement_temperature 296
_cell_measurement_theta_max 24.99
_cell_measurement_theta_min 2.69
_cell_volume 1654.74(17)
_computing_cell_refinement 'SAINT (Bruker, 1998)'
_computing_data_collection 'SMART (Bruker, 1998)'
_computing_data_reduction 'SAINT (Bruker, 1998)'
_computing_molecular_graphics 'ORTEP-3 for Windows (Farrugia, 1997) and CAMERON (Watkin <i>et al.</i>, 1996)'
_computing_publication_material 'WinGX (Farrugia, 1999)'
_computing_structure_refinement 'SHELXL97 (Sheldrick, 2008)'
_computing_structure_solution 'SHELXS97 (Sheldrick, 2008)'
_diffrn_ambient_temperature 296(2)
_diffrn_measured_fraction_theta_full 0.999
_diffrn_measured_fraction_theta_max 0.999
_diffrn_measurement_device_type 'Bruker SMART APEX CCD detector'
_diffrn_measurement_method \w
_diffrn_radiation_monochromator graphite
_diffrn_radiation_source 'Enhance (Mo) X-ray Source'
_diffrn_radiation_type MoK\a
_diffrn_radiation_wavelength 0.71073
_diffrn_reflns_av_R_equivalents 0.1098
_diffrn_reflns_av_sigmaI/netI 0.0953
_diffrn_reflns_limit_h_max 9
_diffrn_reflns_limit_h_min -9
_diffrn_reflns_limit_k_max 14
_diffrn_reflns_limit_k_min -14
_diffrn_reflns_limit_l_max 22
_diffrn_reflns_limit_l_min -22
_diffrn_reflns_number 27134
_diffrn_reflns_theta_full 24.99
_diffrn_reflns_theta_max 24.99
_diffrn_reflns_theta_min 2.69
_exptl_absorpt_coefficient_mu 5.648
_exptl_absorpt_correction_T_max 0.4652
_exptl_absorpt_correction_T_min 0.4296
_exptl_absorpt_correction_type multi-scan
_exptl_absorpt_process_details '(SADABS; Bruker, 1998)'
_exptl_crystal_colour yellow
_exptl_crystal_density_diffrn 1.810
_exptl_crystal_density_method 'not measured'
_exptl_crystal_description block
_exptl_crystal_F_000 886
_exptl_crystal_size_max 0.18
_exptl_crystal_size_mid 0.16
_exptl_crystal_size_min 0.16
_refine_diff_density_max 0.746
_refine_diff_density_min -0.587
_refine_ls_extinction_method none
_refine_ls_goodness_of_fit_ref 1.000
_refine_ls_hydrogen_treatment mixed
_refine_ls_matrix_type full
_refine_ls_number_parameters 384
_refine_ls_number_reflns 5805
_refine_ls_number_restraints 6
_refine_ls_restrained_S_all 1.000
_refine_ls_R_factor_all 0.1158
_refine_ls_R_factor_gt 0.0586
_refine_ls_shift/su_max 0.000
_refine_ls_shift/su_mean 0.000
_refine_ls_structure_factor_coef Fsqd
_refine_ls_weighting_details 'calc w=1/[\s^2^(Fo^2^)+(0.0351P)^2^] where P=(Fo^2^+2Fc^2^)/3'
_refine_ls_weighting_scheme calc
_refine_ls_wR_factor_gt 0.1043
_refine_ls_wR_factor_ref 0.1267
_reflns_number_gt 3344
_reflns_number_total 5805
_reflns_threshold_expression I>2\s(I)
_cod_data_source_file gk2356.cif
_cod_data_source_block I
_cod_database_code 2229982
_cod_database_fobs_code 2229982

loop_
_symmetry_equiv_pos_as_xyz
'x, y, z'
'-x, -y, -z'

loop_
_atom_site_type_symbol
_atom_site_label
_atom_site_fract_x
_atom_site_fract_y
_atom_site_fract_z
_atom_site_U_iso_or_equiv
_atom_site_adp_type
_atom_site_calc_flag
_atom_site_refinement_flags
_atom_site_occupancy
_atom_site_disorder_assembly
_atom_site_disorder_group
Br Br3 0.84824(12) 0.57905(7) 0.30208(4) 0.0669(3) Uani d . 1 . .
Br Br2 0.87267(11) 0.78902(7) 0.15526(5) 0.0683(3) Uani d . 1 . .
Cu Cu1 0.66741(12) 0.74774(8) 0.25235(5) 0.0514(3) Uani d . 1 . .
Br Br4 0.53451(13) 0.82526(8) 0.35966(5) 0.0790(3) Uani d . 1 . .
Br Br1 0.41165(11) 0.76741(8) 0.18456(4) 0.0704(3) Uani d . 1 . .
S S1 0.6325(3) 0.24760(18) 0.32773(11) 0.0633(6) Uani d . 1 . .
S S2 0.9931(3) 0.15553(19) 0.17091(12) 0.0709(7) Uani d . 1 . .
N N1 0.0725(8) 0.7087(5) 0.4564(3) 0.0510(17) Uani d . 1 . .
H H1 0.0834 0.7291 0.4108 0.061 Uiso calc R 1 . .
N N2 0.1042(7) 0.6081(5) 0.5582(3) 0.0455(15) Uani d . 1 . .
H H2 0.1382 0.5532 0.5896 0.055 Uiso calc R 1 . .
N N3 0.6882(8) 0.5966(5) -0.0737(3) 0.0483(16) Uani d . 1 . .
H H3 0.7331 0.5473 -0.1045 0.058 Uiso calc R 1 . .
N N4 0.6053(7) 0.6754(5) 0.0272(3) 0.0491(16) Uani d . 1 . .
H H4 0.5875 0.6850 0.0729 0.059 Uiso calc R 1 . .
O O1 0.2089(9) 0.5361(5) 0.1865(3) 0.0744(18) Uani d D 1 . .
O O2 0.0818(8) 0.8287(6) 0.3236(3) 0.0755(17) Uani d D 1 . .
H H1E 0.263(9) 0.593(5) 0.180(5) 0.113 Uiso d D 1 . .
H H1D 0.103(5) 0.557(7) 0.204(5) 0.113 Uiso d D 1 . .
H H2B 0.188(5) 0.838(8) 0.326(4) 0.113 Uiso d D 1 . .
H H2A 0.070(10) 0.811(8) 0.282(2) 0.113 Uiso d D 1 . .
C C1 0.6852(11) 0.1254(6) 0.3895(4) 0.073(3) Uani d . 1 . .
H H1B 0.7592 0.0654 0.3642 0.109 Uiso calc R 1 . .
H H1A 0.5782 0.0988 0.4094 0.109 Uiso calc R 1 . .
H H1C 0.7466 0.1462 0.4280 0.109 Uiso calc R 1 . .
C C2 0.4938(9) 0.3474(6) 0.3793(4) 0.049(2) Uani d . 1 . .
C C3 0.4289(10) 0.4503(7) 0.3424(4) 0.059(2) Uani d . 1 . .
H H3A 0.4626 0.4628 0.2933 0.071 Uiso calc R 1 . .
C C4 0.3167(9) 0.5329(6) 0.3772(4) 0.049(2) Uani d . 1 . .
H H4A 0.2709 0.5996 0.3508 0.059 Uiso calc R 1 . .
C C5 0.2689(9) 0.5208(6) 0.4504(4) 0.0406(18) Uani d . 1 . .
C C6 0.3317(9) 0.4189(6) 0.4874(4) 0.0435(18) Uani d . 1 . .
H H6 0.2973 0.4073 0.5364 0.052 Uiso calc R 1 . .
C C7 0.4443(10) 0.3339(6) 0.4531(4) 0.050(2) Uani d . 1 . .
H H7 0.4878 0.2667 0.4795 0.060 Uiso calc R 1 . .
C C8 0.1509(9) 0.6090(6) 0.4875(4) 0.0418(18) Uani d . 1 . .
C C9 -0.0276(9) 0.7731(6) 0.5082(4) 0.0480(19) Uani d . 1 . .
C C10 -0.0077(9) 0.7088(6) 0.5740(4) 0.0460(19) Uani d . 1 . .
C C11 -0.0876(10) 0.7504(7) 0.6385(4) 0.058(2) Uani d . 1 . .
H H11 -0.0746 0.7078 0.6826 0.070 Uiso calc R 1 . .
C C12 -0.1869(10) 0.8578(7) 0.6341(4) 0.063(2) Uani d . 1 . .
H H12 -0.2439 0.8880 0.6763 0.075 Uiso calc R 1 . .
C C13 -0.2050(10) 0.9230(7) 0.5683(4) 0.064(2) Uani d . 1 . .
H H13 -0.2710 0.9961 0.5678 0.077 Uiso calc R 1 . .
C C14 -0.1274(10) 0.8812(6) 0.5045(4) 0.063(2) Uani d . 1 . .
H H14 -0.1412 0.9239 0.4605 0.076 Uiso calc R 1 . .
C C15 1.0901(10) 0.0542(6) 0.1072(4) 0.077(3) Uani d . 1 . .
H H15C 1.1793 0.0857 0.0758 0.116 Uiso calc R 1 . .
H H15A 1.0005 0.0372 0.0787 0.116 Uiso calc R 1 . .
H H15B 1.1429 -0.0150 0.1326 0.116 Uiso calc R 1 . .
C C16 0.9121(9) 0.2772(6) 0.1158(4) 0.050(2) Uani d . 1 . .
C C17 0.9176(10) 0.2808(6) 0.0417(4) 0.056(2) Uani d . 1 . .
H H17 0.9687 0.2168 0.0171 0.067 Uiso calc R 1 . .
C C18 0.8455(9) 0.3818(6) 0.0031(4) 0.050(2) Uani d . 1 . .
H H18 0.8514 0.3843 -0.0473 0.060 Uiso calc R 1 . .
C C19 0.7664(9) 0.4771(6) 0.0380(4) 0.0432(18) Uani d . 1 . .
C C20 0.7666(10) 0.4719(6) 0.1131(4) 0.056(2) Uani d . 1 . .
H H20 0.7191 0.5363 0.1380 0.067 Uiso calc R 1 . .
C C21 0.8361(10) 0.3726(6) 0.1511(4) 0.061(2) Uani d . 1 . .
H H21 0.8315 0.3701 0.2015 0.074 Uiso calc R 1 . .
C C22 0.6917(9) 0.5791(6) -0.0009(4) 0.0455(19) Uani d . 1 . .
C C23 0.6011(9) 0.7062(6) -0.0912(4) 0.0435(18) Uani d . 1 . .
C C24 0.5622(10) 0.7637(7) -0.1566(4) 0.061(2) Uani d . 1 . .
H H24 0.5965 0.7297 -0.2002 0.073 Uiso calc R 1 . .
C C25 0.4703(11) 0.8735(7) -0.1549(5) 0.066(2) Uani d . 1 . .
H H25 0.4428 0.9147 -0.1984 0.080 Uiso calc R 1 . .
C C26 0.4178(10) 0.9240(7) -0.0901(5) 0.064(2) Uani d . 1 . .
H H26 0.3564 0.9985 -0.0911 0.077 Uiso calc R 1 . .
C C27 0.4541(10) 0.8667(6) -0.0245(4) 0.060(2) Uani d . 1 . .
H H27 0.4172 0.8999 0.0192 0.071 Uiso calc R 1 . .
C C28 0.5485(10) 0.7572(6) -0.0269(4) 0.050(2) Uani d . 1 . .

loop_
_atom_site_aniso_label
_atom_site_aniso_U_11
_atom_site_aniso_U_22
_atom_site_aniso_U_33
_atom_site_aniso_U_12
_atom_site_aniso_U_13
_atom_site_aniso_U_23
Br3 0.0774(6) 0.0605(6) 0.0514(5) 0.0114(5) 0.0023(4) 0.0136(4)
Br2 0.0606(6) 0.0670(6) 0.0700(6) -0.0054(4) 0.0039(5) 0.0200(5)
Cu1 0.0536(6) 0.0493(6) 0.0477(6) 0.0012(5) -0.0026(5) -0.0023(4)
Br4 0.0916(7) 0.0806(7) 0.0606(6) 0.0093(6) -0.0038(5) -0.0273(5)
Br1 0.0521(5) 0.1001(7) 0.0562(6) 0.0001(5) -0.0059(4) -0.0116(5)
S1 0.0654(15) 0.0619(14) 0.0568(13) 0.0100(12) -0.0091(11) -0.0053(11)
S2 0.0672(15) 0.0632(15) 0.0771(16) -0.0009(12) -0.0111(13) 0.0147(12)
N1 0.058(4) 0.042(4) 0.050(4) -0.001(3) -0.008(3) 0.002(3)
N2 0.049(4) 0.050(4) 0.037(4) -0.007(3) -0.009(3) 0.001(3)
N3 0.062(4) 0.042(4) 0.039(4) -0.001(3) -0.002(3) -0.008(3)
N4 0.057(4) 0.042(4) 0.047(4) -0.008(3) -0.004(3) 0.001(3)
O1 0.078(5) 0.078(4) 0.060(4) 0.008(3) 0.003(4) -0.017(3)
O2 0.084(4) 0.089(5) 0.054(4) -0.021(4) -0.011(3) 0.011(3)
C1 0.085(7) 0.051(5) 0.080(6) 0.000(5) -0.018(5) 0.000(5)
C2 0.033(4) 0.054(5) 0.059(5) 0.002(4) -0.013(4) -0.005(4)
C3 0.053(5) 0.072(6) 0.044(5) 0.005(4) -0.002(4) 0.005(4)
C4 0.048(5) 0.052(5) 0.041(5) 0.005(4) -0.004(4) 0.004(4)
C5 0.045(4) 0.038(4) 0.039(4) -0.008(3) -0.006(3) 0.004(3)
C6 0.054(5) 0.047(4) 0.032(4) -0.017(4) -0.004(4) 0.002(3)
C7 0.059(5) 0.047(5) 0.045(5) -0.010(4) -0.010(4) 0.008(4)
C8 0.039(4) 0.043(4) 0.044(5) -0.008(3) -0.007(4) 0.000(3)
C9 0.049(5) 0.051(5) 0.042(5) -0.008(4) 0.000(4) 0.002(4)
C10 0.045(5) 0.050(5) 0.045(5) -0.009(4) -0.004(4) -0.009(4)
C11 0.052(5) 0.066(6) 0.054(5) -0.004(4) -0.004(4) 0.001(4)
C12 0.058(6) 0.063(6) 0.063(6) -0.002(5) 0.000(4) -0.009(5)
C13 0.062(6) 0.055(5) 0.068(6) 0.010(4) 0.001(5) -0.006(5)
C14 0.070(6) 0.048(5) 0.067(6) 0.006(4) -0.015(5) 0.002(4)
C15 0.063(6) 0.051(5) 0.112(7) -0.001(4) 0.003(5) 0.006(5)
C16 0.047(5) 0.047(5) 0.056(5) -0.008(4) -0.005(4) 0.003(4)
C17 0.055(5) 0.045(5) 0.065(6) -0.002(4) 0.000(4) -0.007(4)
C18 0.060(5) 0.052(5) 0.040(4) -0.010(4) -0.007(4) -0.007(4)
C19 0.048(5) 0.033(4) 0.047(5) -0.004(3) 0.001(4) -0.004(3)
C20 0.073(6) 0.053(5) 0.041(5) -0.005(4) -0.008(4) 0.002(4)
C21 0.078(6) 0.053(5) 0.048(5) -0.005(5) 0.001(4) 0.010(4)
C22 0.049(5) 0.041(4) 0.048(5) -0.014(4) -0.003(4) -0.003(4)
C23 0.039(4) 0.042(4) 0.051(5) -0.007(4) -0.006(4) 0.000(4)
C24 0.069(6) 0.064(6) 0.052(5) -0.021(5) -0.011(4) 0.008(4)
C25 0.077(6) 0.061(6) 0.067(6) -0.025(5) -0.034(5) 0.022(5)
C26 0.063(6) 0.047(5) 0.079(7) 0.000(4) -0.020(5) 0.004(5)
C27 0.063(6) 0.047(5) 0.069(6) -0.005(4) -0.009(5) -0.008(4)
C28 0.062(5) 0.046(5) 0.039(5) -0.003(4) -0.007(4) 0.000(4)

loop_
_atom_type_symbol
_atom_type_description
_atom_type_scat_dispersion_real
_atom_type_scat_dispersion_imag
_atom_type_scat_source
C C 0.0033 0.0016 'International Tables Vol C Tables 4.2.6.8 and 6.1.1.4'
H H 0.0000 0.0000 'International Tables Vol C Tables 4.2.6.8 and 6.1.1.4'
Br Br -0.2901 2.4595 'International Tables Vol C Tables 4.2.6.8 and 6.1.1.4'
Cu Cu 0.3201 1.2651 'International Tables Vol C Tables 4.2.6.8 and 6.1.1.4'
N N 0.0061 0.0033 'International Tables Vol C Tables 4.2.6.8 and 6.1.1.4'
O O 0.0106 0.0060 'International Tables Vol C Tables 4.2.6.8 and 6.1.1.4'
S S 0.1246 0.1234 'International Tables Vol C Tables 4.2.6.8 and 6.1.1.4'

loop_
_geom_angle_atom_site_label_1
_geom_angle_atom_site_label_2
_geom_angle_atom_site_label_3
_geom_angle_site_symmetry_1
_geom_angle_site_symmetry_3
_geom_angle
_geom_angle_publ_flag
Br4 Cu1 Br2 . . 139.54(6) ?
Br4 Cu1 Br1 . . 99.30(4) ?
Br2 Cu1 Br1 . . 97.76(4) ?
Br4 Cu1 Br3 . . 99.91(4) ?
Br2 Cu1 Br3 . . 96.13(4) ?
Br1 Cu1 Br3 . . 130.74(5) ?
C2 S1 C1 . . 104.8(4) ?
C16 S2 C15 . . 103.5(4) ?
C8 N1 C9 . . 109.9(6) ?
C8 N1 H1 . . 125.0 ?
C9 N1 H1 . . 125.0 ?
C8 N2 C10 . . 109.9(6) ?
C8 N2 H2 . . 125.0 ?
C10 N2 H2 . . 125.0 ?
C22 N3 C23 . . 109.6(6) ?
C22 N3 H3 . . 125.2 ?
C23 N3 H3 . . 125.2 ?
C22 N4 C28 . . 111.2(6) ?
C22 N4 H4 . . 124.4 ?
C28 N4 H4 . . 124.4 ?
H1E O1 H1D . . 110(5) ?
H2B O2 H2A . . 109(5) ?
S1 C1 H1B . . 109.5 ?
S1 C1 H1A . . 109.5 ?
H1B C1 H1A . . 109.5 ?
S1 C1 H1C . . 109.5 ?
H1B C1 H1C . . 109.5 ?
H1A C1 H1C . . 109.5 ?
C7 C2 C3 . . 117.7(6) ?
C7 C2 S1 . . 126.4(6) ?
C3 C2 S1 . . 116.0(6) ?
C4 C3 C2 . . 120.7(7) ?
C4 C3 H3A . . 119.7 ?
C2 C3 H3A . . 119.7 ?
C3 C4 C5 . . 121.9(6) ?
C3 C4 H4A . . 119.0 ?
C5 C4 H4A . . 119.0 ?
C4 C5 C6 . . 117.7(6) ?
C4 C5 C8 . . 121.9(6) ?
C6 C5 C8 . . 120.3(6) ?
C7 C6 C5 . . 121.2(6) ?
C7 C6 H6 . . 119.4 ?
C5 C6 H6 . . 119.4 ?
C6 C7 C2 . . 120.7(6) ?
C6 C7 H7 . . 119.7 ?
C2 C7 H7 . . 119.7 ?
N2 C8 N1 . . 107.8(6) ?
N2 C8 C5 . . 126.5(6) ?
N1 C8 C5 . . 125.7(6) ?
N1 C9 C14 . . 132.3(7) ?
N1 C9 C10 . . 106.2(6) ?
C14 C9 C10 . . 121.5(7) ?
C11 C10 N2 . . 132.5(7) ?
C11 C10 C9 . . 121.3(7) ?
N2 C10 C9 . . 106.1(6) ?
C12 C11 C10 . . 116.7(7) ?
C12 C11 H11 . . 121.7 ?
C10 C11 H11 . . 121.7 ?
C11 C12 C13 . . 122.0(7) ?
C11 C12 H12 . . 119.0 ?
C13 C12 H12 . . 119.0 ?
C14 C13 C12 . . 121.2(7) ?
C14 C13 H13 . . 119.4 ?
C12 C13 H13 . . 119.4 ?
C13 C14 C9 . . 117.2(7) ?
C13 C14 H14 . . 121.4 ?
C9 C14 H14 . . 121.4 ?
S2 C15 H15C . . 109.5 ?
S2 C15 H15A . . 109.5 ?
H15C C15 H15A . . 109.5 ?
S2 C15 H15B . . 109.5 ?
H15C C15 H15B . . 109.5 ?
H15A C15 H15B . . 109.5 ?
C17 C16 C21 . . 119.4(7) ?
C17 C16 S2 . . 124.3(6) ?
C21 C16 S2 . . 116.3(6) ?
C16 C17 C18 . . 119.5(7) ?
C16 C17 H17 . . 120.2 ?
C18 C17 H17 . . 120.2 ?
C19 C18 C17 . . 121.6(7) ?
C19 C18 H18 . . 119.2 ?
C17 C18 H18 . . 119.2 ?
C18 C19 C20 . . 117.7(6) ?
C18 C19 C22 . . 121.6(7) ?
C20 C19 C22 . . 120.7(6) ?
C21 C20 C19 . . 120.8(7) ?
C21 C20 H20 . . 119.6 ?
C19 C20 H20 . . 119.6 ?
C16 C21 C20 . . 121.0(7) ?
C16 C21 H21 . . 119.5 ?
C20 C21 H21 . . 119.5 ?
N4 C22 N3 . . 106.5(6) ?
N4 C22 C19 . . 126.9(7) ?
N3 C22 C19 . . 126.5(6) ?
C24 C23 C28 . . 120.8(7) ?
C24 C23 N3 . . 132.0(7) ?
C28 C23 N3 . . 107.2(6) ?
C23 C24 C25 . . 117.3(7) ?
C23 C24 H24 . . 121.4 ?
C25 C24 H24 . . 121.4 ?
C24 C25 C26 . . 121.6(7) ?
C24 C25 H25 . . 119.2 ?
C26 C25 H25 . . 119.2 ?
C27 C26 C25 . . 121.5(7) ?
C27 C26 H26 . . 119.2 ?
C25 C26 H26 . . 119.2 ?
C26 C27 C28 . . 116.4(7) ?
C26 C27 H27 . . 121.8 ?
C28 C27 H27 . . 121.8 ?
C23 C28 C27 . . 122.4(7) ?
C23 C28 N4 . . 105.4(6) ?
C27 C28 N4 . . 132.1(7) ?

loop_
_geom_bond_atom_site_label_1
_geom_bond_atom_site_label_2
_geom_bond_site_symmetry_2
_geom_bond_distance
_geom_bond_publ_flag
Br3 Cu1 . 2.4091(11) ?
Br2 Cu1 . 2.3579(12) ?
Cu1 Br4 . 2.3396(12) ?
Cu1 Br1 . 2.3990(12) ?
S1 C2 . 1.743(7) ?
S1 C1 . 1.787(7) ?
S2 C16 . 1.758(7) ?
S2 C15 . 1.782(7) ?
N1 C8 . 1.346(8) ?
N1 C9 . 1.376(8) ?
N1 H1 . 0.8600 ?
N2 C8 . 1.327(8) ?
N2 C10 . 1.388(8) ?
N2 H2 . 0.8600 ?
N3 C22 . 1.351(8) ?
N3 C23 . 1.388(8) ?
N3 H3 . 0.8600 ?
N4 C22 . 1.342(8) ?
N4 C28 . 1.386(8) ?
N4 H4 . 0.8600 ?
O1 H1E . 0.84(7) ?
O1 H1D . 0.85(6) ?
O2 H2B . 0.85(5) ?
O2 H2A . 0.84(2) ?
C1 H1B . 0.9600 ?
C1 H1A . 0.9600 ?
C1 H1C . 0.9600 ?
C2 C7 . 1.390(9) ?
C2 C3 . 1.391(9) ?
C3 C4 . 1.358(9) ?
C3 H3A . 0.9300 ?
C4 C5 . 1.376(9) ?
C4 H4A . 0.9300 ?
C5 C6 . 1.377(8) ?
C5 C8 . 1.443(9) ?
C6 C7 . 1.374(9) ?
C6 H6 . 0.9300 ?
C7 H7 . 0.9300 ?
C9 C14 . 1.382(9) ?
C9 C10 . 1.391(9) ?
C10 C11 . 1.385(9) ?
C11 C12 . 1.373(9) ?
C11 H11 . 0.9300 ?
C12 C13 . 1.395(10) ?
C12 H12 . 0.9300 ?
C13 C14 . 1.368(9) ?
C13 H13 . 0.9300 ?
C14 H14 . 0.9300 ?
C15 H15C . 0.9600 ?
C15 H15A . 0.9600 ?
C15 H15B . 0.9600 ?
C16 C17 . 1.370(9) ?
C16 C21 . 1.373(9) ?
C17 C18 . 1.402(9) ?
C17 H17 . 0.9300 ?
C18 C19 . 1.373(8) ?
C18 H18 . 0.9300 ?
C19 C20 . 1.390(9) ?
C19 C22 . 1.421(9) ?
C20 C21 . 1.376(9) ?
C20 H20 . 0.9300 ?
C21 H21 . 0.9300 ?
C23 C24 . 1.374(9) ?
C23 C28 . 1.379(9) ?
C24 C25 . 1.377(10) ?
C24 H24 . 0.9300 ?
C25 C26 . 1.385(10) ?
C25 H25 . 0.9300 ?
C26 C27 . 1.373(10) ?
C26 H26 . 0.9300 ?
C27 C28 . 1.381(9) ?
C27 H27 . 0.9300 ?

loop_
_geom_hbond_atom_site_label_D
_geom_hbond_atom_site_label_H
_geom_hbond_atom_site_label_A
_geom_hbond_site_symmetry_A
_geom_hbond_distance_DH
_geom_hbond_distance_HA
_geom_hbond_distance_DA
_geom_hbond_angle_DHA
_geom_hbond_publ_flag
C13 H13 Br4 2_576 0.93 2.994 3.831(8) 150 n
N3 H3 O1 2_665 0.86 1.861 2.703(8) 165 y
C18 H18 O1 2_665 0.93 2.729 3.614(9) 159 n
N2 H2 Br3 2_666 0.86 2.444 3.275(6) 162 y
O1 H1D Br3 1_455 0.85(6) 2.55(7) 3.344(6) 155 y
O2 H2A Br2 1_455 0.83(4) 2.96(6) 3.735(6) 155 y
O1 H1E Br1 1_555 0.84(7) 2.53(7) 3.359(6) 170 y
O2 H2B Br4 1_555 0.85(5) 2.77(7) 3.597(6) 166 y

loop_
_geom_torsion_atom_site_label_1
_geom_torsion_atom_site_label_2
_geom_torsion_atom_site_label_3
_geom_torsion_atom_site_label_4
_geom_torsion_site_symmetry_1
_geom_torsion_site_symmetry_2
_geom_torsion_site_symmetry_3
_geom_torsion_site_symmetry_4
_geom_torsion
_geom_torsion_publ_flag
C1 S1 C2 C7 . . . . 2.6(8) ?
C1 S1 C2 C3 . . . . -178.0(6) ?
C7 C2 C3 C4 . . . . -2.0(12) ?
S1 C2 C3 C4 . . . . 178.6(6) ?
C2 C3 C4 C5 . . . . 2.9(12) ?
C3 C4 C5 C6 . . . . -3.2(11) ?
C3 C4 C5 C8 . . . . 179.4(7) ?
C4 C5 C6 C7 . . . . 2.7(11) ?
C8 C5 C6 C7 . . . . -179.9(7) ?
C5 C6 C7 C2 . . . . -1.9(11) ?
C3 C2 C7 C6 . . . . 1.5(11) ?
S1 C2 C7 C6 . . . . -179.1(6) ?
C10 N2 C8 N1 . . . . 0.3(8) ?
C10 N2 C8 C5 . . . . 178.6(7) ?
C9 N1 C8 N2 . . . . -0.3(8) ?
C9 N1 C8 C5 . . . . -178.6(7) ?
C4 C5 C8 N2 . . . . -176.3(7) ?
C6 C5 C8 N2 . . . . 6.4(11) ?
C4 C5 C8 N1 . . . . 1.7(12) ?
C6 C5 C8 N1 . . . . -175.6(7) ?
C8 N1 C9 C14 . . . . 177.7(8) ?
C8 N1 C9 C10 . . . . 0.2(8) ?
C8 N2 C10 C11 . . . . -177.9(8) ?
C8 N2 C10 C9 . . . . -0.1(8) ?
N1 C9 C10 C11 . . . . 178.0(7) ?
C14 C9 C10 C11 . . . . 0.2(12) ?
N1 C9 C10 N2 . . . . -0.1(8) ?
C14 C9 C10 N2 . . . . -177.9(7) ?
N2 C10 C11 C12 . . . . 177.5(8) ?
C9 C10 C11 C12 . . . . 0.1(12) ?
C10 C11 C12 C13 . . . . -0.9(12) ?
C11 C12 C13 C14 . . . . 1.6(14) ?
C12 C13 C14 C9 . . . . -1.3(13) ?
N1 C9 C14 C13 . . . . -176.7(8) ?
C10 C9 C14 C13 . . . . 0.4(12) ?
C15 S2 C16 C17 . . . . 4.3(8) ?
C15 S2 C16 C21 . . . . -177.1(6) ?
C21 C16 C17 C18 . . . . 0.0(12) ?
S2 C16 C17 C18 . . . . 178.6(6) ?
C16 C17 C18 C19 . . . . -1.1(12) ?
C17 C18 C19 C20 . . . . 2.6(12) ?
C17 C18 C19 C22 . . . . -179.4(7) ?
C18 C19 C20 C21 . . . . -3.1(12) ?
C22 C19 C20 C21 . . . . 178.9(8) ?
C17 C16 C21 C20 . . . . -0.5(13) ?
S2 C16 C21 C20 . . . . -179.2(7) ?
C19 C20 C21 C16 . . . . 2.1(13) ?
C28 N4 C22 N3 . . . . -1.4(8) ?
C28 N4 C22 C19 . . . . -179.2(7) ?
C23 N3 C22 N4 . . . . 1.1(8) ?
C23 N3 C22 C19 . . . . 178.9(7) ?
C18 C19 C22 N4 . . . . 177.1(7) ?
C20 C19 C22 N4 . . . . -4.9(12) ?
C18 C19 C22 N3 . . . . -0.2(12) ?
C20 C19 C22 N3 . . . . 177.7(7) ?
C22 N3 C23 C24 . . . . -179.4(8) ?
C22 N3 C23 C28 . . . . -0.4(8) ?
C28 C23 C24 C25 . . . . 0.4(12) ?
N3 C23 C24 C25 . . . . 179.2(8) ?
C23 C24 C25 C26 . . . . -0.5(13) ?
C24 C25 C26 C27 . . . . -0.4(14) ?
C25 C26 C27 C28 . . . . 1.2(13) ?
C24 C23 C28 C27 . . . . 0.5(12) ?
N3 C23 C28 C27 . . . . -178.6(7) ?
C24 C23 C28 N4 . . . . 178.7(7) ?
N3 C23 C28 N4 . . . . -0.4(8) ?
C26 C27 C28 C23 . . . . -1.3(12) ?
C26 C27 C28 N4 . . . . -178.9(8) ?
C22 N4 C28 C23 . . . . 1.1(8) ?
C22 N4 C28 C27 . . . . 179.1(8) ?
